data_7701860
loop_
_publ_author_name
'Greenacre, Victoria K.'
'King, Rhys P.'
'Levason, William'
'Reid, Gillian'

_publ_section_title
;
 Neutral and cationic phosphine and arsine complexes of tin(iv) halides:
 synthesis, properties, structures and anion influence
;
_journal_name_full 'Dalton Transactions'
_journal_paper_doi 10.1039/C9DT03683K
_journal_year 2019
_chemical_formula_moiety 'C13 H30 As2 Cl3 F3 O3 S Sn'
_chemical_formula_sum 'C13 H30 As2 Cl3 F3 O3 S Sn'
_chemical_formula_weight 698.31
_space_group_crystal_system orthorhombic
_space_group_IT_number 29
_space_group_name_Hall 'P 2c -2ac'
_space_group_name_H-M_alt 'P c a 21'
_atom_sites_solution_hydrogens geom
_atom_sites_solution_primary dual
_audit_creation_date 2018-11-30
_audit_creation_method
;
Olex2 1.2
(compiled 2018.05.29 svn.r3508 for OlexSys, GUI svn.r5506)
;
_audit_update_record
;
2019-05-16 deposited with the CCDC.	2019-10-02 downloaded from the CCDC.
;
_cell_angle_alpha 90
_cell_angle_beta 90
_cell_angle_gamma 90
_cell_formula_units_Z 4
_cell_length_a 13.21000(10)
_cell_length_b 13.77830(10)
_cell_length_c 13.2995(2)
_cell_measurement_reflns_used 38509
_cell_measurement_temperature 100
_cell_measurement_theta_max 31.9270
_cell_measurement_theta_min 2.1130
_cell_volume 2420.66(4)
_computing_cell_refinement 'CrysAlisPro 1.171.39.46b (Rigaku OD, 2018)'
_computing_data_collection 'CrysAlisPro 1.171.39.46b (Rigaku OD, 2018)'
_computing_data_reduction 'CrysAlisPro 1.171.39.46b (Rigaku OD, 2018)'
_computing_molecular_graphics 'Olex2 (Dolomanov et al., 2009)'
_computing_publication_material 'Olex2 (Dolomanov et al., 2009)'
_computing_structure_refinement 'ShelXL (Sheldrick, 2015)'
_computing_structure_solution 'ShelXT (Sheldrick, 2015)'
_diffrn_ambient_temperature 100
_diffrn_detector 'CCD plate'
_diffrn_measured_fraction_theta_full 1.000
_diffrn_measured_fraction_theta_max 0.945
_diffrn_measurement_details
;
List of Runs (angles in degrees, time in seconds):

  # Type    Start    End  Width  t~exp~   \w     \q     \k     \f   Frames
#--------------------------------------------------------------------------
  1  \w    -56.00  71.00   0.50    0.50    --  -18.70  57.00  60.00  254
  2  \w    -59.00  71.00   0.50    0.50    --  -18.70  70.00 -30.00  260
  3  \w   -108.00  42.00   0.50    0.50    --  -18.70 -38.00-150.00  300
  4  \w    -59.00  71.00   0.50    0.50    --  -18.70  70.00  90.00  260
  5  \w    -59.00  71.00   0.50    0.50    --  -18.70  70.00-120.00  260
  6  \w    -59.00  71.00   0.50    0.50    --  -18.70  70.00   0.00  260
  7  \w   -108.00  22.00   0.50    0.50    --  -18.70 -70.00 150.00  260
  8  \w   -108.00 -10.00   0.50    0.50    --  -18.70 -57.00   0.00  196
;
_diffrn_measurement_device 'four-circle diffractometer'
_diffrn_measurement_device_type 'XtaLAB AFC12 (RCD3): Kappa single'
_diffrn_measurement_method '\w scans'
_diffrn_orient_matrix_type 'CrysAlisPro convention (1999,Acta A55,543-557)'
_diffrn_orient_matrix_UB_11 0.0457496000
_diffrn_orient_matrix_UB_12 0.0217605000
_diffrn_orient_matrix_UB_13 -0.0164950000
_diffrn_orient_matrix_UB_21 -0.0087756000
_diffrn_orient_matrix_UB_22 0.0399114000
_diffrn_orient_matrix_UB_23 0.0325376000
_diffrn_orient_matrix_UB_31 0.0267561000
_diffrn_orient_matrix_UB_32 -0.0241194000
_diffrn_orient_matrix_UB_33 0.0388955000
_diffrn_radiation_monochromator mirror
_diffrn_radiation_probe x-ray
_diffrn_radiation_type MoK\a
_diffrn_radiation_wavelength 0.71073
_diffrn_reflns_av_R_equivalents 0.0258
_diffrn_reflns_av_unetI/netI 0.0178
_diffrn_reflns_Laue_measured_fraction_full 1.000
_diffrn_reflns_Laue_measured_fraction_max 0.945
_diffrn_reflns_limit_h_max 19
_diffrn_reflns_limit_h_min -18
_diffrn_reflns_limit_k_max 19
_diffrn_reflns_limit_k_min -18
_diffrn_reflns_limit_l_max 19
_diffrn_reflns_limit_l_min -19
_diffrn_reflns_number 66478
_diffrn_reflns_point_group_measured_fraction_full 1.000
_diffrn_reflns_point_group_measured_fraction_max 0.946
_diffrn_reflns_theta_full 25.242
_diffrn_reflns_theta_max 32.178
_diffrn_reflns_theta_min 2.128
_diffrn_source 'Rotating-anode X-ray tube'
_diffrn_source_type 'Rigaku (Mo) X-ray Source'
_exptl_absorpt_coefficient_mu 4.220
_exptl_absorpt_correction_T_max 1.00000
_exptl_absorpt_correction_T_min 0.80032
_exptl_absorpt_correction_type multi-scan
_exptl_absorpt_process_details
;
CrysAlisPro 1.171.39.46b (Rigaku Oxford Diffraction, 2018)
Empirical absorption correction using spherical harmonics,
 implemented in SCALE3 ABSPACK scaling algorithm.
;
_exptl_crystal_colour 'clear colourless'
_exptl_crystal_colour_lustre clear
_exptl_crystal_colour_primary colourless
_exptl_crystal_density_diffrn 1.916
_exptl_crystal_description block
_exptl_crystal_F_000 1368
_exptl_crystal_size_max 0.6
_exptl_crystal_size_mid 0.5
_exptl_crystal_size_min 0.3
_refine_diff_density_max 0.820
_refine_diff_density_min -0.531
_refine_diff_density_rms 0.085
_refine_ls_abs_structure_details
;
 Flack x determined using 3231 quotients [(I+)-(I-)]/[(I+)+(I-)]
 (Parsons, Flack and Wagner, Acta Cryst. B69 (2013) 249-259).
;
_refine_ls_abs_structure_Flack -0.001(2)
_refine_ls_extinction_method none
_refine_ls_goodness_of_fit_ref 1.059
_refine_ls_hydrogen_treatment constr
_refine_ls_matrix_type full
_refine_ls_number_parameters 242
_refine_ls_number_reflns 7702
_refine_ls_number_restraints 1
_refine_ls_restrained_S_all 1.059
_refine_ls_R_factor_all 0.0218
_refine_ls_R_factor_gt 0.0199
_refine_ls_shift/su_max 0.002
_refine_ls_shift/su_mean 0.000
_refine_ls_structure_factor_coef Fsqd
_refine_ls_weighting_details 'w=1/[\s^2^(Fo^2^)+(0.0190P)^2^+1.6885P] where P=(Fo^2^+2Fc^2^)/3'
_refine_ls_weighting_scheme calc
_refine_ls_wR_factor_gt 0.0420
_refine_ls_wR_factor_ref 0.0424
_reflns_Friedel_coverage 0.927
_reflns_Friedel_fraction_full 1.000
_reflns_Friedel_fraction_max 0.946
_reflns_number_gt 7415
_reflns_number_total 7702
_reflns_threshold_expression 'I > 2\s(I)'
_cod_data_source_file c9dt03683k2.cif
_cod_data_source_block sncl3(aset3)2otf
_cod_database_code 7701860
_shelx_shelxl_version_number 2016/6
_chemical_oxdiff_formula SnCl3As2C13H30SO3F3
_chemical_oxdiff_usercomment 'Colourless block 0.6 0.5 0.3'
_shelx_space_group_comment
;
The symmetry employed for this shelxl refinement is uniquely defined
by the following loop, which should always be used as a source of
symmetry information in preference to the above space-group names.
They are only intended as comments.
;
_shelx_estimated_absorpt_t_max 0.364
_shelx_estimated_absorpt_t_min 0.186
_reflns_odcompleteness_completeness 99.91
_reflns_odcompleteness_iscentric 1
_reflns_odcompleteness_theta 28.64
_olex2_refinement_description
;
1. Twinned data refinement
 Scales: 0.976(6)
 0.024(6)
2. Fixed Uiso
 At 1.2 times of:
  All C(H,H) groups
 At 1.5 times of:
  All C(H,H,H) groups
3.a Secondary CH2 refined with riding coordinates:
 C3(H3A,H3B), C9(H9A,H9B), C11(H11A,H11B), C1(H1A,H1B), C5(H5A,H5B), C7(H7A,H7B)
3.b Idealised Me refined as rotating group:
 C8(H8A,H8B,H8C), C2(H2A,H2B,H2C), C4(H4A,H4B,H4C), C10(H10A,H10B,H10C),
 C6(H6A,H6B,H6C), C12(H12A,H12B,H12C)
;
_olex2_submission_special_instructions 'No special instructions were received'
_oxdiff_exptl_absorpt_empirical_details
;
Empirical correction (ABSPACK) includes:
- Absorption correction using spherical harmonics
- Frame scaling
;
_oxdiff_exptl_absorpt_empirical_full_max 1.251
_oxdiff_exptl_absorpt_empirical_full_min 0.806

loop_
_space_group_symop_operation_xyz
'x, y, z'
'-x, -y, z+1/2'
'x+1/2, -y, z'
'-x+1/2, y, z+1/2'

loop_
_atom_site_label
_atom_site_type_symbol
_atom_site_fract_x
_atom_site_fract_y
_atom_site_fract_z
_atom_site_U_iso_or_equiv
_atom_site_adp_type
_atom_site_occupancy
_atom_site_site_symmetry_order
_atom_site_calc_flag
_atom_site_refinement_flags_posn
Sn1 Sn 0.43019(2) 0.74302(2) 0.49206(2) 0.01228(4) Uani 1 1 d .
As2 As 0.46023(2) 0.88881(2) 0.61890(2) 0.01345(6) Uani 1 1 d .
As1 As 0.42635(2) 0.60043(2) 0.35894(2) 0.01347(6) Uani 1 1 d .
Cl2 Cl 0.25297(6) 0.72866(5) 0.53464(6) 0.01916(13) Uani 1 1 d .
Cl1 Cl 0.48167(5) 0.62848(5) 0.62315(6) 0.01890(13) Uani 1 1 d .
Cl3 Cl 0.39800(5) 0.86324(5) 0.35979(6) 0.01847(13) Uani 1 1 d .
S1 S 0.68854(5) 0.72264(5) 0.49735(6) 0.01668(12) Uani 1 1 d .
F1 F 0.77415(16) 0.75620(15) 0.32262(16) 0.0291(5) Uani 1 1 d .
F2 F 0.76803(16) 0.88129(14) 0.41982(16) 0.0294(4) Uani 1 1 d .
F3 F 0.87505(15) 0.76628(16) 0.45036(17) 0.0305(5) Uani 1 1 d .
O1 O 0.59504(17) 0.75972(15) 0.45028(17) 0.0188(4) Uani 1 1 d .
O3 O 0.7057(2) 0.76035(18) 0.59647(18) 0.0281(5) Uani 1 1 d .
O2 O 0.70728(17) 0.62170(16) 0.4792(2) 0.0273(5) Uani 1 1 d .
C3 C 0.3019(2) 0.6065(2) 0.2822(2) 0.0211(6) Uani 1 1 d .
H3A H 0.243893 0.604418 0.329315 0.025 Uiso 1 1 calc R
H3B H 0.299242 0.669362 0.246255 0.025 Uiso 1 1 calc R
C9 C 0.4846(2) 0.8465(2) 0.7554(2) 0.0201(6) Uani 1 1 d .
H9A H 0.540359 0.798568 0.755462 0.024 Uiso 1 1 calc R
H9B H 0.506552 0.902914 0.796084 0.024 Uiso 1 1 calc R
C13 C 0.7812(2) 0.7856(2) 0.4177(2) 0.0196(6) Uani 1 1 d .
C11 C 0.3405(2) 0.9702(2) 0.6225(3) 0.0227(6) Uani 1 1 d .
H11A H 0.327409 0.996097 0.554253 0.027 Uiso 1 1 calc R
H11B H 0.281438 0.930342 0.642343 0.027 Uiso 1 1 calc R
C8 C 0.5690(3) 1.0322(3) 0.4972(3) 0.0354(8) Uani 1 1 d .
H8A H 0.562834 0.988086 0.439711 0.053 Uiso 1 1 calc GR
H8B H 0.630201 1.071773 0.489562 0.053 Uiso 1 1 calc GR
H8C H 0.509551 1.074642 0.500020 0.053 Uiso 1 1 calc GR
C1 C 0.5383(2) 0.6022(2) 0.2646(3) 0.0227(6) Uani 1 1 d .
H1A H 0.602618 0.600220 0.302705 0.027 Uiso 1 1 calc R
H1B H 0.535021 0.543128 0.222408 0.027 Uiso 1 1 calc R
C2 C 0.5387(3) 0.6912(3) 0.1963(3) 0.0344(8) Uani 1 1 d .
H2A H 0.596541 0.687476 0.150288 0.052 Uiso 1 1 calc GR
H2B H 0.544257 0.750025 0.237370 0.052 Uiso 1 1 calc GR
H2C H 0.475759 0.693213 0.157456 0.052 Uiso 1 1 calc GR
C5 C 0.4285(2) 0.4727(2) 0.4216(3) 0.0227(6) Uani 1 1 d .
H5A H 0.392033 0.475972 0.486489 0.027 Uiso 1 1 calc R
H5B H 0.391937 0.426333 0.377789 0.027 Uiso 1 1 calc R
C4 C 0.2904(3) 0.5246(2) 0.2060(3) 0.0259(7) Uani 1 1 d .
H4A H 0.348153 0.525362 0.159702 0.039 Uiso 1 1 calc GR
H4B H 0.227606 0.533686 0.167971 0.039 Uiso 1 1 calc GR
H4C H 0.288214 0.462261 0.241318 0.039 Uiso 1 1 calc GR
C10 C 0.3921(3) 0.8013(3) 0.8043(3) 0.0270(7) Uani 1 1 d .
H10A H 0.369222 0.745912 0.763977 0.041 Uiso 1 1 calc GR
H10B H 0.337783 0.849582 0.808349 0.041 Uiso 1 1 calc GR
H10C H 0.409490 0.779067 0.872142 0.041 Uiso 1 1 calc GR
C6 C 0.5351(3) 0.4346(3) 0.4401(3) 0.0311(8) Uani 1 1 d .
H6A H 0.568973 0.423643 0.375571 0.047 Uiso 1 1 calc GR
H6B H 0.531428 0.373353 0.477424 0.047 Uiso 1 1 calc GR
H6C H 0.573437 0.482279 0.479347 0.047 Uiso 1 1 calc GR
C7 C 0.5760(2) 0.9733(2) 0.5940(3) 0.0242(7) Uani 1 1 d .
H7A H 0.583056 1.018674 0.651294 0.029 Uiso 1 1 calc R
H7B H 0.638011 0.933031 0.591462 0.029 Uiso 1 1 calc R
C12 C 0.3517(3) 1.0546(3) 0.6958(3) 0.0418(10) Uani 1 1 d .
H12A H 0.415440 1.088605 0.682570 0.063 Uiso 1 1 calc GR
H12B H 0.351878 1.029703 0.764849 0.063 Uiso 1 1 calc GR
H12C H 0.294926 1.099590 0.687150 0.063 Uiso 1 1 calc GR

loop_
_atom_site_aniso_label
_atom_site_aniso_U_11
_atom_site_aniso_U_22
_atom_site_aniso_U_33
_atom_site_aniso_U_23
_atom_site_aniso_U_13
_atom_site_aniso_U_12
Sn1 0.01395(8) 0.01020(7) 0.01270(7) 0.00062(8) 0.00093(7) 0.00181(6)
As2 0.01370(12) 0.01175(12) 0.01490(13) -0.00063(11) -0.00006(11) 0.00106(10)
As1 0.01191(12) 0.01096(13) 0.01755(14) -0.00167(11) 0.00179(11) 0.00015(9)
Cl2 0.0143(3) 0.0219(3) 0.0213(3) 0.0013(3) 0.0034(3) 0.0001(3)
Cl1 0.0232(3) 0.0148(3) 0.0187(3) 0.0048(3) 0.0014(3) 0.0037(2)
Cl3 0.0226(3) 0.0163(3) 0.0166(3) 0.0043(3) -0.0016(3) 0.0009(2)
S1 0.0132(3) 0.0183(3) 0.0186(3) 0.0013(3) 0.0011(3) -0.0005(2)
F1 0.0263(11) 0.0396(12) 0.0215(10) -0.0032(8) 0.0066(8) -0.0061(9)
F2 0.0308(11) 0.0199(9) 0.0376(12) 0.0016(9) 0.0016(9) -0.0064(8)
F3 0.0125(9) 0.0415(12) 0.0374(12) 0.0079(9) -0.0012(8) -0.0030(8)
O1 0.0195(10) 0.0206(11) 0.0164(10) 0.0012(8) -0.0006(8) 0.0069(8)
O3 0.0293(13) 0.0362(14) 0.0188(12) 0.0009(9) -0.0027(9) -0.0039(10)
O2 0.0226(11) 0.0182(10) 0.0412(15) 0.0029(10) 0.0059(10) 0.0023(8)
C3 0.0154(13) 0.0230(15) 0.0250(16) -0.0012(12) -0.0025(11) 0.0048(11)
C9 0.0213(14) 0.0226(14) 0.0164(14) -0.0021(11) -0.0044(11) 0.0026(11)
C13 0.0149(13) 0.0227(15) 0.0212(15) 0.0004(12) 0.0013(11) -0.0036(11)
C11 0.0220(14) 0.0201(14) 0.0261(15) -0.0049(13) -0.0057(13) 0.0100(11)
C8 0.0357(17) 0.0348(18) 0.0358(19) 0.0153(19) -0.0048(16) -0.0108(14)
C1 0.0185(14) 0.0237(15) 0.0260(16) -0.0116(13) 0.0083(12) -0.0045(11)
C2 0.041(2) 0.0327(19) 0.0296(19) -0.0011(15) 0.0156(16) -0.0085(16)
C5 0.0227(15) 0.0126(13) 0.0329(18) 0.0035(12) -0.0028(12) -0.0007(11)
C4 0.0217(15) 0.0248(16) 0.0312(18) -0.0041(13) -0.0084(13) 0.0002(12)
C10 0.0326(18) 0.0267(17) 0.0217(17) 0.0009(13) 0.0070(13) 0.0002(14)
C6 0.0294(18) 0.0223(17) 0.042(2) 0.0016(15) -0.0050(15) 0.0058(13)
C7 0.0220(15) 0.0206(15) 0.0300(18) 0.0024(12) -0.0006(12) -0.0060(11)
C12 0.042(2) 0.033(2) 0.051(2) -0.0213(18) -0.0187(19) 0.0197(17)

loop_
_atom_type_symbol
_atom_type_description
_atom_type_scat_dispersion_real
_atom_type_scat_dispersion_imag
_atom_type_scat_source
C C 0.0033 0.0016 'International Tables Vol C Tables 4.2.6.8 and 6.1.1.4'
H H 0.0000 0.0000 'International Tables Vol C Tables 4.2.6.8 and 6.1.1.4'
As As 0.0499 2.0058 'International Tables Vol C Tables 4.2.6.8 and 6.1.1.4'
Cl Cl 0.1484 0.1585 'International Tables Vol C Tables 4.2.6.8 and 6.1.1.4'
F F 0.0171 0.0103 'International Tables Vol C Tables 4.2.6.8 and 6.1.1.4'
O O 0.0106 0.0060 'International Tables Vol C Tables 4.2.6.8 and 6.1.1.4'
S S 0.1246 0.1234 'International Tables Vol C Tables 4.2.6.8 and 6.1.1.4'
Sn Sn -0.6537 1.4246 'International Tables Vol C Tables 4.2.6.8 and 6.1.1.4'

loop_
_geom_angle_atom_site_label_1
_geom_angle_atom_site_label_2
_geom_angle_atom_site_label_3
_geom_angle
As1 Sn1 As2 172.239(12)
Cl2 Sn1 As2 93.32(2)
Cl2 Sn1 As1 94.44(2)
Cl2 Sn1 Cl1 92.83(3)
Cl2 Sn1 Cl3 93.17(3)
Cl1 Sn1 As2 89.64(2)
Cl1 Sn1 As1 90.182(19)
Cl1 Sn1 Cl3 173.76(3)
Cl3 Sn1 As2 88.319(19)
Cl3 Sn1 As1 91.05(2)
O1 Sn1 As2 86.28(6)
O1 Sn1 As1 85.96(6)
O1 Sn1 Cl2 178.65(6)
O1 Sn1 Cl1 88.46(6)
O1 Sn1 Cl3 85.52(6)
C9 As2 Sn1 113.19(10)
C9 As2 C11 106.66(15)
C9 As2 C7 102.07(14)
C11 As2 Sn1 109.35(10)
C11 As2 C7 107.36(14)
C7 As2 Sn1 117.47(10)
C3 As1 Sn1 109.68(9)
C3 As1 C1 107.81(15)
C3 As1 C5 106.07(14)
C1 As1 Sn1 114.13(9)
C1 As1 C5 106.08(14)
C5 As1 Sn1 112.64(11)
O1 S1 C13 98.61(14)
O3 S1 O1 113.36(15)
O3 S1 C13 104.70(15)
O2 S1 O1 114.14(14)
O2 S1 O3 118.61(16)
O2 S1 C13 104.23(15)
S1 O1 Sn1 131.84(14)
As1 C3 H3A 108.8
As1 C3 H3B 108.8
H3A C3 H3B 107.7
C4 C3 As1 113.7(2)
C4 C3 H3A 108.8
C4 C3 H3B 108.8
As2 C9 H9A 109.0
As2 C9 H9B 109.0
H9A C9 H9B 107.8
C10 C9 As2 113.1(2)
C10 C9 H9A 109.0
C10 C9 H9B 109.0
F1 C13 S1 111.0(2)
F1 C13 F3 108.2(3)
F2 C13 S1 111.7(2)
F2 C13 F1 108.2(3)
F2 C13 F3 108.1(3)
F3 C13 S1 109.7(2)
As2 C11 H11A 109.2
As2 C11 H11B 109.2
H11A C11 H11B 107.9
C12 C11 As2 112.2(2)
C12 C11 H11A 109.2
C12 C11 H11B 109.2
H8A C8 H8B 109.5
H8A C8 H8C 109.5
H8B C8 H8C 109.5
C7 C8 H8A 109.5
C7 C8 H8B 109.5
C7 C8 H8C 109.5
As1 C1 H1A 108.9
As1 C1 H1B 108.9
H1A C1 H1B 107.7
C2 C1 As1 113.5(2)
C2 C1 H1A 108.9
C2 C1 H1B 108.9
C1 C2 H2A 109.5
C1 C2 H2B 109.5
C1 C2 H2C 109.5
H2A C2 H2B 109.5
H2A C2 H2C 109.5
H2B C2 H2C 109.5
As1 C5 H5A 108.9
As1 C5 H5B 108.9
H5A C5 H5B 107.7
C6 C5 As1 113.2(2)
C6 C5 H5A 108.9
C6 C5 H5B 108.9
C3 C4 H4A 109.5
C3 C4 H4B 109.5
C3 C4 H4C 109.5
H4A C4 H4B 109.5
H4A C4 H4C 109.5
H4B C4 H4C 109.5
C9 C10 H10A 109.5
C9 C10 H10B 109.5
C9 C10 H10C 109.5
H10A C10 H10B 109.5
H10A C10 H10C 109.5
H10B C10 H10C 109.5
C5 C6 H6A 109.5
C5 C6 H6B 109.5
C5 C6 H6C 109.5
H6A C6 H6B 109.5
H6A C6 H6C 109.5
H6B C6 H6C 109.5
As2 C7 H7A 108.7
As2 C7 H7B 108.7
C8 C7 As2 114.4(2)
C8 C7 H7A 108.7
C8 C7 H7B 108.7
H7A C7 H7B 107.6
C11 C12 H12A 109.5
C11 C12 H12B 109.5
C11 C12 H12C 109.5
H12A C12 H12B 109.5
H12A C12 H12C 109.5
H12B C12 H12C 109.5

loop_
_geom_bond_atom_site_label_1
_geom_bond_atom_site_label_2
_geom_bond_distance
Sn1 As2 2.6530(4)
Sn1 As1 2.6451(4)
Sn1 Cl2 2.4168(8)
Sn1 Cl1 2.4480(7)
Sn1 Cl3 2.4533(7)
Sn1 O1 2.259(2)
As2 C9 1.934(3)
As2 C11 1.940(3)
As2 C7 1.951(3)
As1 C3 1.937(3)
As1 C1 1.939(3)
As1 C5 1.947(3)
S1 O1 1.476(2)
S1 O3 1.435(3)
S1 O2 1.433(2)
S1 C13 1.836(3)
F1 C13 1.331(4)
F2 C13 1.331(4)
F3 C13 1.341(4)
C3 H3A 0.9900
C3 H3B 0.9900
C3 C4 1.524(4)
C9 H9A 0.9900
C9 H9B 0.9900
C9 C10 1.518(5)
C11 H11A 0.9900
C11 H11B 0.9900
C11 C12 1.525(5)
C8 H8A 0.9800
C8 H8B 0.9800
C8 H8C 0.9800
C8 C7 1.525(5)
C1 H1A 0.9900
C1 H1B 0.9900
C1 C2 1.526(5)
C2 H2A 0.9800
C2 H2B 0.9800
C2 H2C 0.9800
C5 H5A 0.9900
C5 H5B 0.9900
C5 C6 1.522(4)
C4 H4A 0.9800
C4 H4B 0.9800
C4 H4C 0.9800
C10 H10A 0.9800
C10 H10B 0.9800
C10 H10C 0.9800
C6 H6A 0.9800
C6 H6B 0.9800
C6 H6C 0.9800
C7 H7A 0.9900
C7 H7B 0.9900
C12 H12A 0.9800
C12 H12B 0.9800
C12 H12C 0.9800

loop_
_twin_individual_id
_twin_individual_mass_fraction_refined
1 0.976(6)
2 0.024(6)
